data_4066060
loop_
_publ_author_name
'Cummings, Steven P.'
'Cao, Zhi'
'Liskey, Carl W.'
'Geanes, Alex R.'
'Fanwick, Phillip E.'
'Hassell, Kerry M.'
'Ren, Tong'

_publ_section_title
;
 Diruthenium Phenylacetylide Complexes Bearingpara-/meta-Amino Phenyl
 Substituents
;
_journal_issue 12
_journal_name_full Organometallics
_journal_page_first 2783
_journal_paper_doi 10.1021/om100263c
_journal_volume 29
_journal_year 2010
_chemical_formula_moiety 'C52 H42 N9 Ru2,C1 H2 Cl2'
_chemical_formula_sum 'C53 H44 Cl2 N9 Ru2'
_chemical_formula_weight 1080.05
_space_group_IT_number 2
_symmetry_cell_setting triclinic
_symmetry_space_group_name_Hall '-P 1'
_symmetry_space_group_name_H-M 'P -1'
_atom_type_scat_source 'International Tables for Crystallography (Vol C)'
_cell_angle_alpha 74.969(3)
_cell_angle_beta 81.982(4)
_cell_angle_gamma 79.121(4)
_cell_formula_units_Z 4
_cell_length_a 10.0003(5)
_cell_length_b 20.0034(8)
_cell_length_c 25.6160(9)
_cell_measurement_reflns_used 41415
_cell_measurement_temperature 150.00(2)
_cell_measurement_theta_max 70
_cell_measurement_theta_min 3
_cell_volume 4837.8(4)
_computing_cell_refinement 'DENZO/SCALEPACK (Otwinowski & Minor, 1996)'
_computing_data_collection 'Collect (Nonius, 1998)'
_computing_data_reduction 'DENZO/SCALEPACK (Otwinowski & Minor, 1996)'
_computing_molecular_graphics
;
    ORTEP (Johnson, 1976)
    PLATON (Spek, 1997)
;
_computing_publication_material 'SHELX97(Sheldrick, 2008) and local programs'
_computing_structure_refinement 'SHELX97 (Sheldrick, 2008)'
_computing_structure_solution
;
 PATTY (DIRDIF99, Beurskins, 1999)
;
_diffrn_ambient_temperature 150.00(2)
_diffrn_measured_fraction_theta_full 0.8940
_diffrn_measured_fraction_theta_max 0.8940
_diffrn_measurement_device_type Nonius_KappaCCD
_diffrn_measurement_method \w
_diffrn_radiation_monochromator 'graphite 002'
_diffrn_radiation_type CU-K\a
_diffrn_radiation_wavelength 1.54184
_diffrn_reflns_av_R_equivalents 0.0420
_diffrn_reflns_av_sigmaI/netI 0.0255
_diffrn_reflns_limit_h_max 11
_diffrn_reflns_limit_h_min 0
_diffrn_reflns_limit_k_max 24
_diffrn_reflns_limit_k_min -23
_diffrn_reflns_limit_l_max 30
_diffrn_reflns_limit_l_min -30
_diffrn_reflns_number 41415
_diffrn_reflns_theta_full 65.0
_diffrn_reflns_theta_max 70.13
_diffrn_reflns_theta_min 2.57
_diffrn_standards_number 0
_exptl_absorpt_coefficient_mu 6.577
_exptl_absorpt_correction_T_max 0.7198
_exptl_absorpt_correction_T_min 0.5588
_exptl_absorpt_correction_type multi-scan
_exptl_absorpt_process_details 'SCALEPACK (Otwinowski & Minor, 1997)'
_exptl_crystal_colour brown
_exptl_crystal_density_diffrn 1.483
_exptl_crystal_density_method 'not measured'
_exptl_crystal_description plate
_exptl_crystal_F_000 2188
_exptl_crystal_size_max 0.20
_exptl_crystal_size_mid 0.20
_exptl_crystal_size_min 0.05
_platon_squeeze_details '                                                                       '
_refine_diff_density_max 1.44
_refine_diff_density_min -1.09
_refine_ls_d_res_high 0.85
_refine_ls_extinction_method none
_refine_ls_goodness_of_fit_ref 1.051
_refine_ls_hydrogen_treatment constr
_refine_ls_matrix_type full
_refine_ls_number_parameters 1199
_refine_ls_number_reflns 14722
_refine_ls_number_restraints 0
_refine_ls_R_factor_all 0.066
_refine_ls_R_factor_gt 0.059
_refine_ls_shift/su_max 0.001
_refine_ls_structure_factor_coef Fsqd
_refine_ls_weighting_details '1/[\s^2^(Fo^2^)+(0.1318P)^2^+8.9924P] where P=(Fo^2^+2Fc^2^)/3  '
_refine_ls_weighting_scheme calc
_refine_ls_wR_factor_gt 0.179
_refine_ls_wR_factor_ref 0.185
_reflns_number_gt 12896
_reflns_number_total 14722
_reflns_threshold_expression >2.0\s(I)
_cod_data_source_file om100263c_si_002.cif
_cod_data_source_block compd2a
_cod_depositor_comments
;
The following automatic conversions were performed:

'_refine_ls_weighting_scheme' value 'calc ' changed to 'calc'
according to /home/saulius/struct/CIF-dictionaries/cif_core.dic
dictionary named 'cif_core.dic' version 2.4.1 from 2010-06-29.

Automatic conversion script
Id: cif_fix_values 1715 2011-07-08 13:25:40Z adriana 

The following automatic conversions were performed:

data name '_exptl_absorpt__process_details' was replaced with
'_exptl_absorpt_process_details' as specified in the replacement file
'data/replacement-values/replacement_tags.lst'.

Automatic conversion script
Id: cif_correct_tags 9268 2022-04-12 08:56:07Z antanas 
;
_cod_database_code 4066060

loop_
_symmetry_equiv_pos_as_xyz
'x, y, z'
'-x, -y, -z'

loop_
_atom_site_label
_atom_site_fract_x
_atom_site_fract_y
_atom_site_fract_z
_atom_site_U_iso_or_equiv
_atom_site_adp_type
_atom_site_occupancy
_atom_site_symmetry_multiplicity
_atom_site_calc_flag
_atom_site_refinement_flags
_atom_site_disorder_assembly
_atom_site_disorder_group
Ru1 0.27880(4) 0.57515(2) 0.266648(15) 0.03031(14) Uani 1 1 d . . .
Ru2 0.31736(4) 0.563696(19) 0.177564(14) 0.02751(13) Uani 1 1 d . . .
Ru3 0.17261(4) 0.068420(19) 0.212090(14) 0.02785(13) Uani 1 1 d . . .
Ru4 0.14202(4) 0.063327(19) 0.304614(14) 0.02614(13) Uani 1 1 d . . .
Cl1 0.1731(3) 0.8936(2) -0.03474(10) 0.1372(13) Uani 1 1 d . . .
Cl2 0.1286(4) 0.91348(18) 0.07370(11) 0.1203(10) Uani 1 1 d . . .
Cl3 0.4481(4) 0.2445(2) 0.5438(2) 0.1623(15) Uani 1 1 d . . .
Cl4 0.2298(5) 0.2419(2) 0.63044(14) 0.1678(18) Uani 1 1 d . . .
N1 0.4708(4) 0.4812(2) 0.19947(17) 0.0306(9) Uani 1 1 d . . .
N2 0.3960(5) 0.4747(2) 0.29008(17) 0.0340(10) Uani 1 1 d . . .
N3 0.1819(4) 0.4958(2) 0.19420(17) 0.0332(10) Uani 1 1 d . . .
N4 0.1012(5) 0.5296(2) 0.27434(18) 0.0370(10) Uani 1 1 d . . .
N5 0.1633(4) 0.6450(2) 0.15668(16) 0.0292(9) Uani 1 1 d . . .
N6 0.1652(5) 0.6753(2) 0.23816(17) 0.0348(10) Uani 1 1 d . . .
N7 0.4555(5) 0.6313(2) 0.16159(17) 0.0314(10) Uani 1 1 d . . .
N8 0.4606(4) 0.6178(2) 0.25391(17) 0.0300(9) Uani 1 1 d . . .
N9 -0.1019(7) 0.5832(3) 0.5577(3) 0.080(2) Uani 1 1 d . . .
N10 0.3001(4) -0.0189(2) 0.31665(17) 0.0300(9) Uani 1 1 d . . .
N11 0.2843(4) -0.0335(2) 0.23083(17) 0.0319(10) Uani 1 1 d . . .
N12 0.0093(4) -0.0056(2) 0.31456(16) 0.0296(9) Uani 1 1 d . . .
N13 -0.0044(4) 0.0240(2) 0.22155(16) 0.0277(9) Uani 1 1 d . . .
N14 -0.0148(4) 0.1458(2) 0.29174(16) 0.0285(9) Uani 1 1 d . . .
N15 0.0514(4) 0.1685(2) 0.19925(16) 0.0296(9) Uani 1 1 d . . .
N16 0.2743(4) 0.1315(2) 0.29452(17) 0.0278(9) Uani 1 1 d . . .
N17 0.3491(5) 0.1137(2) 0.20846(17) 0.0309(10) Uani 1 1 d . . .
N18 0.4227(6) 0.0121(3) -0.0896(2) 0.0544(13) Uani 1 1 d . . .
C1 0.4783(5) 0.4457(3) 0.2517(2) 0.0319(11) Uani 1 1 d . . .
C2 0.4017(6) 0.4402(3) 0.3434(2) 0.0439(14) Uani 1 1 d . . .
C3 0.4814(7) 0.3779(3) 0.3605(2) 0.0484(15) Uani 1 1 d . . .
C4 0.5651(6) 0.3467(3) 0.3215(2) 0.0473(15) Uani 1 1 d . . .
C5 0.5624(6) 0.3802(3) 0.2682(3) 0.0425(14) Uani 1 1 d . . .
C6 0.5777(5) 0.4665(3) 0.1597(2) 0.0303(11) Uani 1 1 d . . .
C7 0.7049(5) 0.4854(3) 0.1601(2) 0.0354(12) Uani 1 1 d . . .
C8 0.8085(6) 0.4762(3) 0.1188(2) 0.0408(13) Uani 1 1 d . . .
C9 0.7851(6) 0.4498(3) 0.0770(2) 0.0434(14) Uani 1 1 d . . .
C10 0.6611(6) 0.4306(3) 0.0764(2) 0.0469(14) Uani 1 1 d . . .
C11 0.5571(6) 0.4381(3) 0.1176(2) 0.0400(13) Uani 1 1 d . . .
C12 0.0887(5) 0.4908(3) 0.2383(2) 0.0344(12) Uani 1 1 d . . .
C13 0.0009(6) 0.5329(3) 0.3156(2) 0.0456(14) Uani 1 1 d . . .
C14 -0.1068(6) 0.4970(4) 0.3257(2) 0.0493(15) Uani 1 1 d . . .
C15 -0.1148(6) 0.4541(4) 0.2908(2) 0.0501(16) Uani 1 1 d . . .
C16 -0.0192(6) 0.4505(3) 0.2481(2) 0.0440(14) Uani 1 1 d . . .
C17 0.1971(5) 0.4453(3) 0.1622(2) 0.0324(11) Uani 1 1 d . . .
C18 0.2401(6) 0.3747(3) 0.1856(2) 0.0391(13) Uani 1 1 d . . .
C19 0.2621(6) 0.3258(3) 0.1542(2) 0.0438(14) Uani 1 1 d . . .
C20 0.2455(6) 0.3470(3) 0.0994(2) 0.0415(13) Uani 1 1 d . . .
C21 0.2077(6) 0.4184(3) 0.0757(2) 0.0389(13) Uani 1 1 d . . .
C22 0.1841(5) 0.4669(3) 0.1066(2) 0.0355(12) Uani 1 1 d . . .
C23 0.1197(5) 0.6915(3) 0.1874(2) 0.0324(11) Uani 1 1 d . . .
C24 0.1265(7) 0.7223(3) 0.2687(3) 0.0503(15) Uani 1 1 d . . .
C25 0.0434(8) 0.7848(4) 0.2525(3) 0.0613(19) Uani 1 1 d . . .
C26 -0.0032(7) 0.8025(3) 0.2007(3) 0.0523(16) Uani 1 1 d . . .
C27 0.0355(6) 0.7563(3) 0.1691(2) 0.0395(13) Uani 1 1 d . . .
C28 0.0968(5) 0.6524(2) 0.1097(2) 0.0305(11) Uani 1 1 d . . .
C29 -0.0325(5) 0.6328(3) 0.1152(2) 0.0354(12) Uani 1 1 d . . .
C30 -0.0954(6) 0.6375(3) 0.0694(2) 0.0425(13) Uani 1 1 d . . .
C31 -0.0337(6) 0.6604(3) 0.0181(2) 0.0461(14) Uani 1 1 d . . .
C32 0.0944(7) 0.6796(3) 0.0128(2) 0.0492(15) Uani 1 1 d . . .
C33 0.1598(6) 0.6758(3) 0.0583(2) 0.0409(13) Uani 1 1 d . . .
C34 0.5162(6) 0.6420(3) 0.2021(2) 0.0342(12) Uani 1 1 d . . .
C35 0.5258(6) 0.6217(3) 0.2958(2) 0.0378(12) Uani 1 1 d . . .
C36 0.6426(6) 0.6503(3) 0.2890(2) 0.0425(13) Uani 1 1 d . . .
C37 0.6984(6) 0.6768(3) 0.2362(2) 0.0437(14) Uani 1 1 d . . .
C38 0.6365(6) 0.6736(3) 0.1933(2) 0.0390(13) Uani 1 1 d . . .
C39 0.4804(5) 0.6687(3) 0.1069(2) 0.0339(11) Uani 1 1 d . . .
C40 0.5141(6) 0.6319(3) 0.0659(2) 0.0373(12) Uani 1 1 d . . .
C41 0.5252(6) 0.6681(4) 0.0118(2) 0.0462(14) Uani 1 1 d . . .
C42 0.5072(7) 0.7409(3) -0.0025(2) 0.0487(15) Uani 1 1 d . . .
C43 0.4764(7) 0.7771(3) 0.0376(3) 0.0533(16) Uani 1 1 d . . .
C44 0.4627(6) 0.7413(3) 0.0921(2) 0.0433(13) Uani 1 1 d . . .
C45 0.2388(6) 0.5858(3) 0.3468(2) 0.0389(13) Uani 1 1 d . . .
C46 0.2087(6) 0.5977(3) 0.3916(2) 0.0421(13) Uani 1 1 d . . .
C47 0.1705(6) 0.6122(3) 0.4438(2) 0.0437(14) Uani 1 1 d . . .
C48 0.0551(7) 0.5915(3) 0.4754(2) 0.0515(16) Uani 1 1 d . . .
C49 0.0177(8) 0.6036(3) 0.5268(3) 0.0568(17) Uani 1 1 d . . .
C50 0.1015(8) 0.6380(3) 0.5471(3) 0.0604(19) Uani 1 1 d . . .
C51 0.2144(8) 0.6596(4) 0.5160(3) 0.0601(18) Uani 1 1 d . . .
C52 0.2520(7) 0.6473(3) 0.4649(3) 0.0523(15) Uani 1 1 d . . .
C53 0.3370(5) -0.0585(3) 0.2803(2) 0.0325(11) Uani 1 1 d . . .
C54 0.3068(6) -0.0749(3) 0.1957(2) 0.0448(14) Uani 1 1 d . . .
C55 0.3832(8) -0.1399(3) 0.2056(3) 0.0619(19) Uani 1 1 d . . .
C56 0.4408(8) -0.1655(3) 0.2551(3) 0.0601(18) Uani 1 1 d . . .
C57 0.4178(6) -0.1254(3) 0.2915(3) 0.0439(14) Uani 1 1 d . . .
C58 0.3753(5) -0.0306(3) 0.3616(2) 0.0307(11) Uani 1 1 d . . .
C59 0.5129(6) -0.0214(3) 0.3528(2) 0.0448(14) Uani 1 1 d . . .
C60 0.5857(6) -0.0298(4) 0.3972(3) 0.0536(16) Uani 1 1 d . . .
C61 0.5241(7) -0.0459(3) 0.4492(2) 0.0495(15) Uani 1 1 d . . .
C62 0.3884(7) -0.0533(3) 0.4579(3) 0.0497(15) Uani 1 1 d . . .
C63 0.3132(6) -0.0466(3) 0.4139(2) 0.0418(13) Uani 1 1 d . . .
C64 -0.0517(5) -0.0120(3) 0.2723(2) 0.0319(11) Uani 1 1 d . . .
C65 -0.0731(6) 0.0264(3) 0.1781(2) 0.0349(12) Uani 1 1 d . . .
C66 -0.1817(6) -0.0072(3) 0.1825(2) 0.0384(12) Uani 1 1 d . . .
C67 -0.2256(6) -0.0460(3) 0.2333(2) 0.0391(12) Uani 1 1 d . . .
C68 -0.1611(5) -0.0490(3) 0.2780(2) 0.0347(12) Uani 1 1 d . . .
C69 -0.0059(5) -0.0532(3) 0.3663(2) 0.0312(11) Uani 1 1 d . . .
C70 0.0435(6) -0.1246(3) 0.3727(2) 0.0440(14) Uani 1 1 d . . .
C71 0.0376(7) -0.1706(3) 0.4235(3) 0.0525(16) Uani 1 1 d . . .
C72 -0.0186(7) -0.1448(4) 0.4686(3) 0.0548(17) Uani 1 1 d . . .
C73 -0.0648(6) -0.0744(4) 0.4631(2) 0.0499(16) Uani 1 1 d . . .
C74 -0.0594(6) -0.0285(3) 0.4118(2) 0.0395(13) Uani 1 1 d . . .
C75 -0.0281(5) 0.1890(3) 0.2423(2) 0.0298(11) Uani 1 1 d . . .
C76 0.0387(6) 0.2109(3) 0.1491(2) 0.0354(12) Uani 1 1 d . . .
C77 -0.0468(6) 0.2732(3) 0.1385(2) 0.0393(13) Uani 1 1 d . . .
C78 -0.1270(6) 0.2951(3) 0.1824(2) 0.0394(13) Uani 1 1 d . . .
C79 -0.1170(6) 0.2534(3) 0.2336(2) 0.0352(12) Uani 1 1 d . . .
C80 -0.1210(5) 0.1546(3) 0.3339(2) 0.0301(11) Uani 1 1 d . . .
C81 -0.2486(6) 0.1395(3) 0.3306(2) 0.0382(12) Uani 1 1 d . . .
C82 -0.3532(6) 0.1480(3) 0.3711(2) 0.0446(14) Uani 1 1 d . . .
C83 -0.3336(6) 0.1713(3) 0.4150(2) 0.0467(15) Uani 1 1 d . . .
C84 -0.2047(6) 0.1842(4) 0.4194(2) 0.0504(16) Uani 1 1 d . . .
C85 -0.0979(6) 0.1763(3) 0.3788(2) 0.0428(13) Uani 1 1 d . . .
C86 0.3655(5) 0.1430(3) 0.2499(2) 0.0325(11) Uani 1 1 d . . .
C87 0.4446(6) 0.1187(3) 0.1652(2) 0.0393(13) Uani 1 1 d . . .
C88 0.5557(6) 0.1523(3) 0.1594(2) 0.0444(14) Uani 1 1 d . . .
C89 0.5697(6) 0.1845(3) 0.2004(2) 0.0457(14) Uani 1 1 d . . .
C90 0.4756(6) 0.1801(3) 0.2451(2) 0.0385(13) Uani 1 1 d . . .
C91 0.2618(5) 0.1746(3) 0.3321(2) 0.0306(11) Uani 1 1 d . . .
C92 0.2152(6) 0.2458(3) 0.3163(2) 0.0427(14) Uani 1 1 d . . .
C93 0.1982(7) 0.2885(3) 0.3520(2) 0.0466(14) Uani 1 1 d . . .
C94 0.2308(6) 0.2589(3) 0.4052(2) 0.0441(14) Uani 1 1 d . . .
C95 0.2726(6) 0.1880(3) 0.4218(2) 0.0408(13) Uani 1 1 d . . .
C96 0.2891(5) 0.1451(3) 0.3862(2) 0.0340(12) Uani 1 1 d . . .
C97 0.2066(5) 0.0729(3) 0.1286(2) 0.0341(12) Uani 1 1 d . . .
C98 0.2286(5) 0.0800(3) 0.0799(2) 0.0349(12) Uani 1 1 d . . .
C99 0.2540(5) 0.0956(3) 0.0212(2) 0.0345(11) Uani 1 1 d . . .
C100 0.3270(6) 0.0452(3) -0.0060(2) 0.0382(12) Uani 1 1 d . . .
C101 0.3530(6) 0.0629(3) -0.0624(2) 0.0410(13) Uani 1 1 d . . .
C102 0.3011(6) 0.1281(3) -0.0918(2) 0.0448(14) Uani 1 1 d . . .
C103 0.2275(6) 0.1779(3) -0.0653(2) 0.0460(14) Uani 1 1 d . . .
C104 0.2027(6) 0.1620(3) -0.0089(2) 0.0451(14) Uani 1 1 d . . .
C105 0.0813(17) 0.9307(13) 0.0100(13) 0.132(13) Uani 0.53(3) 1 d P A 1
C106 0.119(2) 0.8725(13) 0.0318(7) 0.086(9) Uani 0.47(3) 1 d P A 2
C107 0.2872(14) 0.2347(9) 0.5641(5) 0.153(6) Uani 1 1 d . . .
H2 0.3462 0.4612 0.3700 0.053 Uiso 1 1 calc R . .
H3 0.4810 0.3556 0.3981 0.058 Uiso 1 1 calc R . .
H4 0.6227 0.3030 0.3323 0.057 Uiso 1 1 calc R . .
H5 0.6178 0.3593 0.2416 0.051 Uiso 1 1 calc R . .
H7 0.7211 0.5046 0.1884 0.042 Uiso 1 1 calc R . .
H8 0.8955 0.4882 0.1196 0.049 Uiso 1 1 calc R . .
H9 0.8551 0.4450 0.0485 0.052 Uiso 1 1 calc R . .
H10 0.6459 0.4119 0.0476 0.056 Uiso 1 1 calc R . .
H11 0.4719 0.4239 0.1172 0.048 Uiso 1 1 calc R . .
H13 0.0062 0.5620 0.3390 0.055 Uiso 1 1 calc R . .
H14 -0.1743 0.5008 0.3552 0.059 Uiso 1 1 calc R . .
H15 -0.1874 0.4275 0.2973 0.060 Uiso 1 1 calc R . .
H16 -0.0243 0.4211 0.2248 0.053 Uiso 1 1 calc R . .
H18 0.2542 0.3600 0.2231 0.047 Uiso 1 1 calc R . .
H19 0.2888 0.2775 0.1705 0.053 Uiso 1 1 calc R . .
H20 0.2595 0.3135 0.0780 0.050 Uiso 1 1 calc R . .
H21 0.1984 0.4335 0.0378 0.047 Uiso 1 1 calc R . .
H22 0.1588 0.5152 0.0901 0.043 Uiso 1 1 calc R . .
H24 0.1588 0.7114 0.3035 0.060 Uiso 1 1 calc R . .
H25 0.0175 0.8159 0.2759 0.074 Uiso 1 1 calc R . .
H26 -0.0606 0.8458 0.1883 0.063 Uiso 1 1 calc R . .
H27 0.0054 0.7677 0.1338 0.047 Uiso 1 1 calc R . .
H29 -0.0769 0.6164 0.1503 0.042 Uiso 1 1 calc R . .
H30 -0.1835 0.6245 0.0735 0.051 Uiso 1 1 calc R . .
H31 -0.0780 0.6631 -0.0130 0.055 Uiso 1 1 calc R . .
H32 0.1384 0.6955 -0.0224 0.059 Uiso 1 1 calc R . .
H33 0.2476 0.6893 0.0539 0.049 Uiso 1 1 calc R . .
H35 0.4883 0.6036 0.3317 0.045 Uiso 1 1 calc R . .
H36 0.6850 0.6521 0.3194 0.051 Uiso 1 1 calc R . .
H37 0.7795 0.6971 0.2304 0.052 Uiso 1 1 calc R . .
H38 0.6733 0.6924 0.1573 0.047 Uiso 1 1 calc R . .
H40 0.5293 0.5821 0.0752 0.045 Uiso 1 1 calc R . .
H41 0.5453 0.6428 -0.0157 0.055 Uiso 1 1 calc R . .
H42 0.5161 0.7654 -0.0396 0.058 Uiso 1 1 calc R . .
H43 0.4645 0.8269 0.0282 0.064 Uiso 1 1 calc R . .
H44 0.4408 0.7670 0.1194 0.052 Uiso 1 1 calc R . .
H48 -0.0010 0.5682 0.4614 0.062 Uiso 1 1 calc R . .
H50 0.0795 0.6461 0.5825 0.072 Uiso 1 1 calc R . .
H51 0.2690 0.6839 0.5297 0.072 Uiso 1 1 calc R . .
H52 0.3320 0.6623 0.4443 0.063 Uiso 1 1 calc R . .
H54 0.2672 -0.0577 0.1622 0.054 Uiso 1 1 calc R . .
H55 0.3972 -0.1673 0.1795 0.074 Uiso 1 1 calc R . .
H56 0.4955 -0.2105 0.2630 0.072 Uiso 1 1 calc R . .
H57 0.4567 -0.1426 0.3252 0.053 Uiso 1 1 calc R . .
H59 0.5561 -0.0097 0.3169 0.054 Uiso 1 1 calc R . .
H60 0.6794 -0.0243 0.3915 0.064 Uiso 1 1 calc R . .
H61 0.5752 -0.0519 0.4792 0.059 Uiso 1 1 calc R . .
H62 0.3452 -0.0630 0.4939 0.060 Uiso 1 1 calc R . .
H63 0.2201 -0.0531 0.4201 0.050 Uiso 1 1 calc R . .
H65 -0.0433 0.0528 0.1434 0.042 Uiso 1 1 calc R . .
H66 -0.2267 -0.0043 0.1515 0.046 Uiso 1 1 calc R . .
H67 -0.3005 -0.0704 0.2371 0.047 Uiso 1 1 calc R . .
H68 -0.1904 -0.0760 0.3126 0.042 Uiso 1 1 calc R . .
H70 0.0817 -0.1419 0.3417 0.053 Uiso 1 1 calc R . .
H71 0.0715 -0.2192 0.4274 0.063 Uiso 1 1 calc R . .
H72 -0.0250 -0.1761 0.5034 0.066 Uiso 1 1 calc R . .
H73 -0.1005 -0.0570 0.4943 0.060 Uiso 1 1 calc R . .
H74 -0.0927 0.0201 0.4081 0.047 Uiso 1 1 calc R . .
H76 0.0931 0.1962 0.1194 0.042 Uiso 1 1 calc R . .
H77 -0.0523 0.3011 0.1025 0.047 Uiso 1 1 calc R . .
H78 -0.1876 0.3385 0.1765 0.047 Uiso 1 1 calc R . .
H79 -0.1704 0.2681 0.2636 0.042 Uiso 1 1 calc R . .
H81 -0.2645 0.1234 0.3005 0.046 Uiso 1 1 calc R . .
H82 -0.4404 0.1375 0.3685 0.054 Uiso 1 1 calc R . .
H83 -0.4070 0.1783 0.4418 0.056 Uiso 1 1 calc R . .
H84 -0.1887 0.1987 0.4502 0.060 Uiso 1 1 calc R . .
H85 -0.0101 0.1856 0.3819 0.051 Uiso 1 1 calc R . .
H87 0.4342 0.0977 0.1370 0.047 Uiso 1 1 calc R . .
H88 0.6209 0.1536 0.1285 0.053 Uiso 1 1 calc R . .
H89 0.6440 0.2091 0.1972 0.055 Uiso 1 1 calc R . .
H90 0.4843 0.2021 0.2729 0.046 Uiso 1 1 calc R . .
H92 0.1943 0.2658 0.2799 0.051 Uiso 1 1 calc R . .
H93 0.1649 0.3372 0.3406 0.056 Uiso 1 1 calc R . .
H94 0.2242 0.2879 0.4298 0.053 Uiso 1 1 calc R . .
H95 0.2906 0.1680 0.4586 0.049 Uiso 1 1 calc R . .
H96 0.3185 0.0961 0.3982 0.041 Uiso 1 1 calc R . .
H9A -0.0906 0.5724 0.5938 0.096 Uiso 1 1 d R . .
H9B -0.1203 0.5451 0.5486 0.096 Uiso 1 1 d R . .
H100 0.3588 -0.0008 0.0141 0.046 Uiso 1 1 calc R . .
H102 0.3156 0.1392 -0.1303 0.054 Uiso 1 1 calc R . .
H103 0.1937 0.2233 -0.0859 0.055 Uiso 1 1 calc R . .
H104 0.1512 0.1961 0.0089 0.054 Uiso 1 1 calc R . .
H10A -0.0118 0.9189 0.0133 0.159 Uiso 0.53(3) 1 calc PR A 1
H10B 0.0734 0.9820 -0.0049 0.159 Uiso 0.53(3) 1 calc PR A 1
H10C 0.0205 0.8692 0.0335 0.103 Uiso 0.47(3) 1 calc PR A 2
H10D 0.1657 0.8243 0.0460 0.103 Uiso 0.47(3) 1 calc PR A 2
H10E 0.2749 0.1880 0.5609 0.184 Uiso 1 1 calc R . .
H10F 0.2281 0.2703 0.5390 0.184 Uiso 1 1 calc R . .
H18A 0.4850 -0.0180 -0.0684 0.065 Uiso 1 1 d R . .
H18B 0.4666 0.0334 -0.1214 0.065 Uiso 1 1 d R . .

loop_
_atom_site_aniso_label
_atom_site_aniso_U_11
_atom_site_aniso_U_22
_atom_site_aniso_U_33
_atom_site_aniso_U_12
_atom_site_aniso_U_13
_atom_site_aniso_U_23
Ru1 0.0279(3) 0.0351(2) 0.0256(2) -0.00293(17) -0.00155(17) -0.00535(16)
Ru2 0.0239(2) 0.0307(2) 0.0259(2) -0.00256(16) -0.00206(16) -0.00467(16)
Ru3 0.0258(2) 0.0317(2) 0.0242(2) -0.00291(16) -0.00120(16) -0.00522(16)
Ru4 0.0228(2) 0.0294(2) 0.0241(2) -0.00225(16) -0.00221(15) -0.00389(15)
Cl1 0.122(2) 0.197(3) 0.0636(14) 0.016(2) -0.0089(14) -0.0100(18)
Cl2 0.148(3) 0.134(2) 0.0831(17) -0.064(2) 0.0065(17) -0.0131(16)
Cl3 0.134(3) 0.157(3) 0.214(4) -0.047(3) 0.023(3) -0.081(3)
Cl4 0.229(4) 0.219(4) 0.108(2) -0.145(4) 0.028(2) -0.078(3)
N1 0.024(2) 0.034(2) 0.028(2) 0.0018(17) -0.0038(17) -0.0034(17)
N2 0.034(3) 0.031(2) 0.032(2) 0.0001(18) -0.0065(19) -0.0011(18)
N3 0.028(2) 0.038(2) 0.032(2) -0.0085(19) 0.0003(18) -0.0042(18)
N4 0.034(3) 0.042(3) 0.032(2) -0.008(2) -0.0010(19) -0.003(2)
N5 0.020(2) 0.036(2) 0.028(2) 0.0025(17) -0.0051(16) -0.0032(17)
N6 0.038(3) 0.034(2) 0.030(2) -0.0011(19) -0.0001(19) -0.0076(18)
N7 0.031(3) 0.032(2) 0.030(2) -0.0055(18) -0.0011(18) -0.0059(18)
N8 0.027(2) 0.034(2) 0.031(2) -0.0063(18) -0.0055(18) -0.0094(18)
N9 0.107(6) 0.064(4) 0.061(4) -0.013(4) 0.033(4) -0.020(3)
N10 0.017(2) 0.034(2) 0.033(2) 0.0018(17) -0.0024(17) -0.0011(18)
N11 0.033(3) 0.027(2) 0.031(2) 0.0033(17) -0.0012(18) -0.0061(17)
N12 0.023(2) 0.036(2) 0.028(2) -0.0074(18) -0.0009(17) -0.0049(18)
N13 0.022(2) 0.032(2) 0.029(2) -0.0050(17) -0.0044(17) -0.0047(17)
N14 0.018(2) 0.033(2) 0.029(2) 0.0045(16) 0.0008(16) -0.0037(17)
N15 0.031(2) 0.029(2) 0.027(2) -0.0038(17) -0.0018(17) -0.0027(17)
N16 0.025(2) 0.027(2) 0.029(2) -0.0074(17) 0.0007(17) -0.0013(16)
N17 0.029(3) 0.031(2) 0.031(2) -0.0087(18) -0.0023(18) -0.0028(18)
N18 0.052(3) 0.071(4) 0.042(3) 0.000(3) -0.004(2) -0.025(3)
C1 0.025(3) 0.032(3) 0.035(3) -0.007(2) -0.003(2) -0.001(2)
C2 0.045(4) 0.047(3) 0.035(3) -0.007(3) -0.004(3) -0.002(2)
C3 0.049(4) 0.049(3) 0.038(3) -0.008(3) -0.004(3) 0.007(3)
C4 0.043(4) 0.040(3) 0.049(4) -0.002(3) -0.005(3) 0.003(3)
C5 0.034(3) 0.037(3) 0.050(3) 0.001(2) -0.001(3) -0.004(3)
C6 0.026(3) 0.030(3) 0.030(3) 0.002(2) -0.003(2) -0.003(2)
C7 0.024(3) 0.032(3) 0.048(3) -0.003(2) -0.001(2) -0.009(2)
C8 0.025(3) 0.040(3) 0.052(3) -0.001(2) -0.004(2) -0.004(3)
C9 0.039(4) 0.042(3) 0.041(3) 0.002(2) 0.004(3) -0.004(2)
C10 0.043(4) 0.051(4) 0.045(3) 0.002(3) -0.002(3) -0.015(3)
C11 0.031(3) 0.042(3) 0.047(3) -0.003(2) -0.003(2) -0.012(3)
C12 0.024(3) 0.040(3) 0.034(3) 0.002(2) -0.004(2) -0.004(2)
C13 0.046(4) 0.046(3) 0.038(3) -0.001(3) 0.001(3) -0.005(3)
C14 0.025(3) 0.071(4) 0.043(3) -0.006(3) 0.007(2) -0.005(3)
C15 0.031(3) 0.069(4) 0.047(3) -0.022(3) -0.003(3) 0.001(3)
C16 0.034(3) 0.054(4) 0.041(3) -0.013(3) -0.005(2) -0.001(3)
C17 0.024(3) 0.039(3) 0.035(3) -0.009(2) -0.003(2) -0.007(2)
C18 0.040(3) 0.035(3) 0.039(3) -0.005(2) -0.011(2) -0.001(2)
C19 0.049(4) 0.032(3) 0.049(3) -0.010(2) -0.010(3) -0.002(2)
C20 0.038(3) 0.046(3) 0.042(3) -0.011(3) 0.001(2) -0.014(3)
C21 0.034(3) 0.050(3) 0.033(3) -0.008(2) -0.005(2) -0.007(2)
C22 0.030(3) 0.039(3) 0.034(3) -0.004(2) -0.004(2) -0.003(2)
C23 0.025(3) 0.032(3) 0.037(3) -0.003(2) -0.004(2) -0.005(2)
C24 0.059(4) 0.051(4) 0.041(3) 0.000(3) -0.010(3) -0.014(3)
C25 0.085(5) 0.049(4) 0.050(4) 0.008(3) -0.013(4) -0.022(3)
C26 0.056(4) 0.043(3) 0.052(4) 0.009(3) -0.012(3) -0.009(3)
C27 0.040(3) 0.037(3) 0.037(3) 0.003(2) -0.004(2) -0.007(2)
C28 0.029(3) 0.027(2) 0.035(3) 0.001(2) -0.008(2) -0.007(2)
C29 0.029(3) 0.038(3) 0.036(3) -0.003(2) -0.006(2) -0.003(2)
C30 0.033(3) 0.038(3) 0.054(3) -0.004(2) -0.012(3) -0.005(3)
C31 0.044(4) 0.052(4) 0.043(3) 0.000(3) -0.021(3) -0.008(3)
C32 0.049(4) 0.060(4) 0.034(3) -0.006(3) 0.003(3) -0.009(3)
C33 0.036(3) 0.050(3) 0.036(3) -0.010(3) -0.004(2) -0.006(2)
C34 0.031(3) 0.034(3) 0.036(3) 0.000(2) -0.003(2) -0.010(2)
C35 0.035(3) 0.044(3) 0.036(3) -0.004(2) -0.007(2) -0.011(2)
C36 0.037(3) 0.048(3) 0.046(3) -0.006(3) -0.016(3) -0.011(3)
C37 0.034(3) 0.048(3) 0.053(4) -0.012(3) -0.008(3) -0.014(3)
C38 0.032(3) 0.044(3) 0.042(3) -0.009(2) 0.000(2) -0.010(2)
C39 0.025(3) 0.042(3) 0.034(3) -0.006(2) -0.002(2) -0.008(2)
C40 0.030(3) 0.040(3) 0.042(3) -0.002(2) -0.003(2) -0.012(2)
C41 0.040(3) 0.068(4) 0.031(3) -0.011(3) 0.002(2) -0.013(3)
C42 0.048(4) 0.058(4) 0.035(3) -0.014(3) -0.005(3) 0.002(3)
C43 0.065(4) 0.040(3) 0.049(4) -0.010(3) -0.010(3) 0.003(3)
C44 0.048(4) 0.042(3) 0.040(3) -0.010(3) -0.008(3) -0.007(2)
C45 0.037(3) 0.042(3) 0.032(3) -0.003(2) -0.001(2) -0.002(2)
C46 0.043(3) 0.046(3) 0.036(3) -0.004(3) -0.005(2) -0.010(2)
C47 0.048(4) 0.044(3) 0.035(3) -0.003(3) -0.002(3) -0.006(2)
C48 0.068(5) 0.041(3) 0.041(3) -0.001(3) 0.002(3) -0.012(3)
C49 0.072(5) 0.043(3) 0.045(4) 0.002(3) 0.012(3) -0.010(3)
C50 0.089(6) 0.049(4) 0.035(3) 0.009(4) -0.005(3) -0.011(3)
C51 0.073(5) 0.056(4) 0.054(4) 0.007(3) -0.016(4) -0.026(3)
C52 0.055(4) 0.055(4) 0.046(3) 0.003(3) -0.011(3) -0.015(3)
C53 0.027(3) 0.028(3) 0.039(3) -0.005(2) 0.000(2) -0.004(2)
C54 0.054(4) 0.040(3) 0.039(3) -0.003(3) -0.004(3) -0.009(2)
C55 0.084(5) 0.048(4) 0.051(4) 0.011(3) -0.001(4) -0.024(3)
C56 0.072(5) 0.037(3) 0.062(4) 0.014(3) -0.008(4) -0.013(3)
C57 0.039(3) 0.039(3) 0.048(3) 0.003(2) -0.005(3) -0.008(3)
C58 0.023(3) 0.032(3) 0.034(3) 0.002(2) -0.008(2) -0.003(2)
C59 0.036(3) 0.052(4) 0.042(3) 0.000(3) -0.002(3) -0.010(3)
C60 0.032(3) 0.069(4) 0.066(4) 0.001(3) -0.018(3) -0.027(3)
C61 0.048(4) 0.057(4) 0.042(3) 0.010(3) -0.022(3) -0.014(3)
C62 0.048(4) 0.058(4) 0.041(3) -0.012(3) -0.010(3) -0.004(3)
C63 0.037(3) 0.042(3) 0.041(3) -0.008(2) -0.004(2) 0.000(2)
C64 0.024(3) 0.037(3) 0.032(3) 0.004(2) -0.002(2) -0.011(2)
C65 0.033(3) 0.038(3) 0.033(3) -0.002(2) -0.007(2) -0.008(2)
C66 0.034(3) 0.047(3) 0.038(3) -0.006(2) -0.010(2) -0.014(2)
C67 0.031(3) 0.043(3) 0.044(3) -0.007(2) -0.003(2) -0.010(2)
C68 0.031(3) 0.036(3) 0.037(3) -0.005(2) -0.002(2) -0.010(2)
C69 0.015(3) 0.041(3) 0.037(3) -0.007(2) -0.007(2) -0.003(2)
C70 0.049(4) 0.045(3) 0.041(3) -0.014(3) -0.007(3) -0.008(3)
C71 0.049(4) 0.042(3) 0.063(4) -0.013(3) -0.024(3) 0.007(3)
C72 0.045(4) 0.063(4) 0.044(4) -0.016(3) -0.013(3) 0.018(3)
C73 0.036(4) 0.074(5) 0.036(3) -0.014(3) -0.002(3) -0.002(3)
C74 0.030(3) 0.053(3) 0.034(3) -0.008(2) -0.008(2) -0.005(2)
C75 0.027(3) 0.031(3) 0.030(3) -0.006(2) -0.001(2) -0.005(2)
C76 0.039(3) 0.037(3) 0.029(3) -0.005(2) -0.004(2) -0.006(2)
C77 0.041(3) 0.037(3) 0.034(3) -0.007(2) -0.006(2) 0.004(2)
C78 0.035(3) 0.034(3) 0.043(3) 0.000(2) -0.003(2) 0.000(2)
C79 0.032(3) 0.036(3) 0.034(3) -0.001(2) -0.002(2) -0.006(2)
C80 0.023(3) 0.029(2) 0.031(3) 0.0041(19) -0.003(2) -0.001(2)
C81 0.031(3) 0.041(3) 0.040(3) -0.007(2) -0.003(2) -0.006(2)
C82 0.028(3) 0.049(3) 0.048(3) -0.005(2) 0.004(2) -0.001(3)
C83 0.034(3) 0.052(4) 0.038(3) 0.009(3) 0.006(2) 0.001(3)
C84 0.046(4) 0.069(4) 0.034(3) 0.001(3) 0.003(3) -0.017(3)
C85 0.030(3) 0.055(4) 0.040(3) -0.002(3) -0.007(2) -0.009(3)
C86 0.026(3) 0.034(3) 0.036(3) 0.001(2) -0.003(2) -0.009(2)
C87 0.035(3) 0.046(3) 0.032(3) -0.002(2) 0.005(2) -0.008(2)
C88 0.032(3) 0.063(4) 0.036(3) -0.012(3) 0.005(2) -0.008(3)
C89 0.032(3) 0.059(4) 0.046(3) -0.018(3) 0.002(3) -0.007(3)
C90 0.031(3) 0.049(3) 0.037(3) -0.009(2) -0.007(2) -0.007(2)
C91 0.028(3) 0.038(3) 0.027(2) -0.010(2) 0.000(2) -0.007(2)
C92 0.051(4) 0.040(3) 0.036(3) -0.009(3) -0.004(3) -0.004(2)
C93 0.061(4) 0.035(3) 0.042(3) -0.006(3) -0.001(3) -0.009(2)
C94 0.049(4) 0.051(4) 0.038(3) -0.016(3) 0.003(3) -0.019(3)
C95 0.032(3) 0.060(4) 0.031(3) -0.009(3) -0.006(2) -0.008(3)
C96 0.021(3) 0.046(3) 0.034(3) -0.005(2) -0.004(2) -0.006(2)
C97 0.030(3) 0.037(3) 0.034(3) -0.006(2) 0.004(2) -0.009(2)
C98 0.031(3) 0.040(3) 0.031(3) -0.003(2) -0.001(2) -0.005(2)
C99 0.022(3) 0.041(3) 0.038(3) -0.003(2) -0.002(2) -0.007(2)
C100 0.035(3) 0.042(3) 0.035(3) -0.004(2) -0.002(2) -0.007(2)
C101 0.034(3) 0.056(4) 0.035(3) -0.008(3) -0.003(2) -0.014(3)
C102 0.039(3) 0.064(4) 0.032(3) -0.017(3) -0.001(2) -0.007(3)
C103 0.038(3) 0.049(3) 0.042(3) -0.005(3) -0.006(3) 0.005(3)
C104 0.038(3) 0.045(3) 0.050(3) -0.003(3) -0.002(3) -0.010(3)
C105 0.043(10) 0.084(16) 0.28(4) -0.020(9) -0.058(15) -0.028(18)
C106 0.078(14) 0.096(18) 0.073(12) -0.051(13) -0.008(9) 0.023(10)
C107 0.155(12) 0.250(17) 0.110(9) -0.127(12) 0.033(8) -0.098(10)

loop_
_atom_type_symbol
_atom_type_radius_bond
Ru 1.25
Cl 0.99
N 0.75
C 0.77
H 0.32

loop_
_geom_angle_atom_site_label_1
_geom_angle_atom_site_label_2
_geom_angle_atom_site_label_3
_geom_angle
C45 Ru1 N8 93.0(2)
C45 Ru1 N4 91.0(2)
N8 Ru1 N4 175.85(16)
C45 Ru1 N2 92.58(19)
N8 Ru1 N2 88.40(17)
N4 Ru1 N2 90.31(18)
C45 Ru1 N6 90.94(19)
N8 Ru1 N6 91.00(17)
N4 Ru1 N6 90.04(18)
N2 Ru1 N6 176.45(16)
C45 Ru1 Ru2 178.58(16)
N8 Ru1 Ru2 88.22(11)
N4 Ru1 Ru2 87.80(12)
N2 Ru1 Ru2 88.15(12)
N6 Ru1 Ru2 88.34(11)
N3 Ru2 N5 89.93(18)
N3 Ru2 N7 179.22(18)
N5 Ru2 N7 90.74(17)
N3 Ru2 N1 89.49(18)
N5 Ru2 N1 179.22(17)
N7 Ru2 N1 89.85(17)
N3 Ru2 Ru1 90.10(12)
N5 Ru2 Ru1 89.63(12)
N7 Ru2 Ru1 89.49(12)
N1 Ru2 Ru1 89.86(12)
N13 Ru3 C97 93.24(18)
N13 Ru3 N11 88.35(17)
C97 Ru3 N11 91.41(19)
N13 Ru3 N15 89.18(16)
C97 Ru3 N15 92.52(18)
N11 Ru3 N15 175.48(15)
N13 Ru3 N17 175.87(16)
C97 Ru3 N17 90.88(19)
N11 Ru3 N17 91.84(17)
N15 Ru3 N17 90.35(16)
N13 Ru3 Ru4 88.31(11)
C97 Ru3 Ru4 178.27(15)
N11 Ru3 Ru4 87.86(11)
N15 Ru3 Ru4 88.28(11)
N17 Ru3 Ru4 87.58(12)
N16 Ru4 N12 179.75(18)
N16 Ru4 N14 89.47(17)
N12 Ru4 N14 90.70(17)
N16 Ru4 N10 90.26(17)
N12 Ru4 N10 89.58(17)
N14 Ru4 N10 179.37(17)
N16 Ru4 Ru3 90.40(12)
N12 Ru4 Ru3 89.41(12)
N14 Ru4 Ru3 89.80(11)
N10 Ru4 Ru3 89.63(12)
C105 Cl1 C106 41.4(10)
C106 Cl2 C105 42.1(9)
C1 N1 C6 119.8(4)
C1 N1 Ru2 121.1(3)
C6 N1 Ru2 118.7(3)
C2 N2 C1 118.4(5)
C2 N2 Ru1 121.6(4)
C1 N2 Ru1 119.7(3)
C12 N3 C17 118.8(4)
C12 N3 Ru2 122.3(4)
C17 N3 Ru2 118.3(3)
C13 N4 C12 117.8(5)
C13 N4 Ru1 122.7(4)
C12 N4 Ru1 119.4(4)
C23 N5 C28 118.4(4)
C23 N5 Ru2 121.5(3)
C28 N5 Ru2 120.0(3)
C24 N6 C23 118.2(5)
C24 N6 Ru1 123.1(4)
C23 N6 Ru1 118.5(3)
C34 N7 C39 121.5(4)
C34 N7 Ru2 121.0(4)
C39 N7 Ru2 117.4(3)
C35 N8 C34 118.5(5)
C35 N8 Ru1 121.9(4)
C34 N8 Ru1 119.6(3)
C49 N9 H9A 110.10
C49 N9 H9B 109.20
H9A N9 H9B 109.50
C53 N10 C58 120.3(4)
C53 N10 Ru4 120.4(3)
C58 N10 Ru4 119.1(3)
C54 N11 C53 119.0(4)
C54 N11 Ru3 121.9(4)
C53 N11 Ru3 119.1(3)
C64 N12 C69 120.2(4)
C64 N12 Ru4 121.8(3)
C69 N12 Ru4 117.6(3)
C65 N13 C64 118.2(4)
C65 N13 Ru3 122.0(3)
C64 N13 Ru3 119.8(3)
C75 N14 C80 118.0(4)
C75 N14 Ru4 121.2(3)
C80 N14 Ru4 120.5(3)
C76 N15 C75 118.2(4)
C76 N15 Ru3 122.2(3)
C75 N15 Ru3 119.3(3)
C86 N16 C91 118.6(4)
C86 N16 Ru4 121.8(3)
C91 N16 Ru4 119.3(3)
C87 N17 C86 117.9(5)
C87 N17 Ru3 122.4(4)
C86 N17 Ru3 119.6(3)
C101 N18 H18A 109.60
C101 N18 H18B 109.60
H18A N18 H18B 109.50
N1 C1 N2 117.0(5)
N1 C1 C5 123.7(5)
N2 C1 C5 119.3(5)
C3 C2 N2 123.8(6)
C3 C2 H2 118.10
N2 C2 H2 118.10
C2 C3 C4 118.6(6)
C2 C3 H3 120.70
C4 C3 H3 120.70
C5 C4 C3 118.9(6)
C5 C4 H4 120.60
C3 C4 H4 120.60
C4 C5 C1 121.1(6)
C4 C5 H5 119.50
C1 C5 H5 119.50
C7 C6 C11 118.7(5)
C7 C6 N1 119.3(5)
C11 C6 N1 121.8(5)
C8 C7 C6 120.1(5)
C8 C7 H7 120.00
C6 C7 H7 120.00
C9 C8 C7 120.3(5)
C9 C8 H8 119.80
C7 C8 H8 119.80
C10 C9 C8 120.2(5)
C10 C9 H9 119.90
C8 C9 H9 119.90
C9 C10 C11 120.5(6)
C9 C10 H10 119.80
C11 C10 H10 119.80
C10 C11 C6 120.1(5)
C10 C11 H11 119.90
C6 C11 H11 119.90
N3 C12 N4 115.7(5)
N3 C12 C16 124.3(5)
N4 C12 C16 120.0(5)
N4 C13 C14 124.2(6)
N4 C13 H13 117.90
C14 C13 H13 117.90
C13 C14 C15 117.9(5)
C13 C14 H14 121.10
C15 C14 H14 121.10
C16 C15 C14 120.3(6)
C16 C15 H15 119.90
C14 C15 H15 119.90
C15 C16 C12 119.7(6)
C15 C16 H16 120.10
C12 C16 H16 120.10
C22 C17 C18 119.5(5)
C22 C17 N3 120.6(5)
C18 C17 N3 119.6(5)
C19 C18 C17 120.1(5)
C19 C18 H18 120.00
C17 C18 H18 120.00
C20 C19 C18 120.3(5)
C20 C19 H19 119.90
C18 C19 H19 119.90
C19 C20 C21 119.3(5)
C19 C20 H20 120.30
C21 C20 H20 120.30
C22 C21 C20 120.7(5)
C22 C21 H21 119.70
C20 C21 H21 119.70
C21 C22 C17 120.1(5)
C21 C22 H22 120.00
C17 C22 H22 120.00
N5 C23 N6 117.3(4)
N5 C23 C27 123.2(5)
N6 C23 C27 119.4(5)
N6 C24 C25 123.8(6)
N6 C24 H24 118.10
C25 C24 H24 118.10
C24 C25 C26 118.9(6)
C24 C25 H25 120.50
C26 C25 H25 120.50
C27 C26 C25 118.4(6)
C27 C26 H26 120.80
C25 C26 H26 120.80
C26 C27 C23 121.3(5)
C26 C27 H27 119.30
C23 C27 H27 119.30
C33 C28 C29 119.2(5)
C33 C28 N5 121.2(5)
C29 C28 N5 119.6(5)
C30 C29 C28 119.6(5)
C30 C29 H29 120.20
C28 C29 H29 120.20
C31 C30 C29 121.7(5)
C31 C30 H30 119.10
C29 C30 H30 119.10
C30 C31 C32 118.5(5)
C30 C31 H31 120.80
C32 C31 H31 120.80
C31 C32 C33 121.1(6)
C31 C32 H32 119.50
C33 C32 H32 119.50
C28 C33 C32 119.9(5)
C28 C33 H33 120.10
C32 C33 H33 120.10
N7 C34 N8 116.7(5)
N7 C34 C38 123.5(5)
N8 C34 C38 119.7(5)
N8 C35 C36 123.5(5)
N8 C35 H35 118.30
C36 C35 H35 118.30
C35 C36 C37 118.5(5)
C35 C36 H36 120.80
C37 C36 H36 120.80
C38 C37 C36 119.8(5)
C38 C37 H37 120.10
C36 C37 H37 120.10
C37 C38 C34 119.9(5)
C37 C38 H38 120.00
C34 C38 H38 120.00
C44 C39 C40 118.5(5)
C44 C39 N7 121.9(5)
C40 C39 N7 119.4(5)
C41 C40 C39 120.1(5)
C41 C40 H40 119.90
C39 C40 H40 119.90
C40 C41 C42 120.8(6)
C40 C41 H41 119.60
C42 C41 H41 119.60
C43 C42 C41 119.2(6)
C43 C42 H42 120.40
C41 C42 H42 120.40
C42 C43 C44 120.5(6)
C42 C43 H43 119.70
C44 C43 H43 119.70
C39 C44 C43 120.8(6)
C39 C44 H44 119.60
C43 C44 H44 119.60
C46 C45 Ru1 174.2(5)
C45 C46 C47 178.9(7)
C48 C47 C52 118.1(6)
C48 C47 C46 121.4(6)
C52 C47 C46 120.4(6)
C47 C48 C49 122.5(7)
C47 C48 H48 118.80
C49 C48 H48 118.80
C48 C49 C50 118.2(6)
C48 C49 N9 121.3(7)
C50 C49 N9 120.4(6)
C51 C50 C49 119.8(6)
C51 C50 H50 120.10
C49 C50 H50 120.10
C50 C51 C52 122.0(7)
C50 C51 H51 119.00
C52 C51 H51 119.00
C51 C52 C47 119.4(7)
C51 C52 H52 120.30
C47 C52 H52 120.30
N10 C53 N11 117.3(4)
N10 C53 C57 123.7(5)
N11 C53 C57 118.8(5)
N11 C54 C55 123.5(6)
N11 C54 H54 118.20
C55 C54 H54 118.20
C54 C55 C56 118.4(6)
C54 C55 H55 120.80
C56 C55 H55 120.80
C57 C56 C55 119.3(6)
C57 C56 H56 120.30
C55 C56 H56 120.30
C56 C57 C53 120.9(6)
C56 C57 H57 119.50
C53 C57 H57 119.50
C63 C58 C59 119.7(5)
C63 C58 N10 120.9(5)
C59 C58 N10 119.3(5)
C60 C59 C58 119.3(6)
C60 C59 H59 120.30
C58 C59 H59 120.30
C61 C60 C59 120.9(6)
C61 C60 H60 119.50
C59 C60 H60 119.50
C60 C61 C62 119.9(6)
C60 C61 H61 120.10
C62 C61 H61 120.10
C61 C62 C63 120.5(6)
C61 C62 H62 119.80
C63 C62 H62 119.80
C58 C63 C62 119.7(6)
C58 C63 H63 120.20
C62 C63 H63 120.20
N12 C64 N13 115.7(5)
N12 C64 C68 124.1(5)
N13 C64 C68 120.1(5)
C66 C65 N13 123.2(5)
C66 C65 H65 118.40
N13 C65 H65 118.40
C65 C66 C67 118.5(5)
C65 C66 H66 120.70
C67 C66 H66 120.70
C68 C67 C66 120.3(5)
C68 C67 H67 119.90
C66 C67 H67 119.90
C67 C68 C64 119.6(5)
C67 C68 H68 120.20
C64 C68 H68 120.20
C74 C69 C70 119.0(5)
C74 C69 N12 120.3(5)
C70 C69 N12 120.5(5)
C71 C70 C69 121.0(6)
C71 C70 H70 119.50
C69 C70 H70 119.50
C70 C71 C72 119.2(6)
C70 C71 H71 120.40
C72 C71 H71 120.40
C73 C72 C71 120.5(6)
C73 C72 H72 119.80
C71 C72 H72 119.80
C72 C73 C74 120.0(6)
C72 C73 H73 120.00
C74 C73 H73 120.00
C69 C74 C73 120.3(6)
C69 C74 H74 119.80
C73 C74 H74 119.80
N14 C75 N15 117.2(4)
N14 C75 C79 122.9(5)
N15 C75 C79 119.8(5)
N15 C76 C77 124.2(5)
N15 C76 H76 117.90
C77 C76 H76 117.90
C76 C77 C78 118.1(5)
C76 C77 H77 121.00
C78 C77 H77 121.00
C79 C78 C77 119.3(5)
C79 C78 H78 120.30
C77 C78 H78 120.30
C78 C79 C75 120.4(5)
C78 C79 H79 119.80
C75 C79 H79 119.80
C81 C80 C85 119.5(5)
C81 C80 N14 119.1(5)
C85 C80 N14 121.4(5)
C80 C81 C82 119.9(5)
C80 C81 H81 120.00
C82 C81 H81 120.00
C83 C82 C81 121.5(6)
C83 C82 H82 119.30
C81 C82 H82 119.30
C82 C83 C84 118.8(5)
C82 C83 H83 120.60
C84 C83 H83 120.60
C83 C84 C85 120.6(6)
C83 C84 H84 119.70
C85 C84 H84 119.70
C80 C85 C84 119.7(6)
C80 C85 H85 120.10
C84 C85 H85 120.10
N16 C86 N17 116.0(5)
N16 C86 C90 123.9(5)
N17 C86 C90 120.0(5)
N17 C87 C88 124.3(5)
N17 C87 H87 117.90
C88 C87 H87 117.90
C87 C88 C89 117.9(5)
C87 C88 H88 121.00
C89 C88 H88 121.00
C90 C89 C88 119.6(5)
C90 C89 H89 120.20
C88 C89 H89 120.20
C89 C90 C86 120.2(5)
C89 C90 H90 119.90
C86 C90 H90 119.90
C92 C91 C96 118.9(5)
C92 C91 N16 120.3(5)
C96 C91 N16 120.8(5)
C93 C92 C91 121.7(5)
C93 C92 H92 119.10
C91 C92 H92 119.10
C92 C93 C94 118.8(5)
C92 C93 H93 120.60
C94 C93 H93 120.60
C95 C94 C93 120.0(5)
C95 C94 H94 120.00
C93 C94 H94 120.00
C94 C95 C96 121.2(5)
C94 C95 H95 119.40
C96 C95 H95 119.40
C95 C96 C91 119.3(5)
C95 C96 H96 120.30
C91 C96 H96 120.30
C98 C97 Ru3 175.4(5)
C97 C98 C99 174.6(6)
C104 C99 C100 119.4(5)
C104 C99 C98 118.9(5)
C100 C99 C98 121.7(5)
C101 C100 C99 120.0(5)
C101 C100 H100 120.00
C99 C100 H100 120.00
C102 C101 C100 120.2(5)
C102 C101 N18 119.6(5)
C100 C101 N18 120.0(5)
C101 C102 C103 120.1(5)
C101 C102 H102 120.00
C103 C102 H102 120.00
C102 C103 C104 120.7(5)
C102 C103 H103 119.60
C104 C103 H103 119.60
C99 C104 C103 119.5(6)
C99 C104 H104 120.30
C103 C104 H104 120.30
Cl1 C105 Cl2 120.5(13)
Cl1 C105 H10A 107.20
Cl2 C105 H10A 107.20
Cl1 C105 H10B 107.20
Cl2 C105 H10B 107.20
H10A C105 H10B 106.80
Cl2 C106 Cl1 126.2(12)
Cl2 C106 H10C 105.80
Cl1 C106 H10C 105.80
Cl2 C106 H10D 105.80
Cl1 C106 H10D 105.80
H10C C106 H10D 106.20
Cl3 C107 Cl4 116.0(7)
Cl3 C107 H10E 108.30
Cl4 C107 H10E 108.30
Cl3 C107 H10F 108.30
Cl4 C107 H10F 108.30
H10E C107 H10F 107.40

loop_
_geom_bond_atom_site_label_1
_geom_bond_atom_site_label_2
_geom_bond_distance
Ru1 C45 2.094(6)
Ru1 N8 2.101(4)
Ru1 N4 2.108(5)
Ru1 N2 2.110(4)
Ru1 N6 2.110(4)
Ru1 Ru2 2.3240(5)
Ru2 N3 2.024(4)
Ru2 N5 2.034(4)
Ru2 N7 2.041(4)
Ru2 N1 2.049(4)
Ru3 N13 2.085(4)
Ru3 C97 2.100(5)
Ru3 N11 2.102(4)
Ru3 N15 2.107(4)
Ru3 N17 2.111(4)
Ru3 Ru4 2.3250(5)
Ru4 N16 2.020(4)
Ru4 N12 2.035(4)
Ru4 N14 2.043(4)
Ru4 N10 2.047(4)
Cl1 C105 1.61(3)
Cl1 C106 1.683(18)
Cl2 C106 1.53(2)
Cl2 C105 1.69(3)
Cl3 C107 1.652(12)
Cl4 C107 1.750(11)
N1 C1 1.348(7)
N1 C6 1.415(6)
N2 C2 1.365(7)
N2 C1 1.367(7)
N3 C12 1.355(7)
N3 C17 1.432(7)
N4 C13 1.358(7)
N4 C12 1.383(7)
N5 C23 1.342(7)
N5 C28 1.416(6)
N6 C24 1.343(7)
N6 C23 1.378(7)
N7 C34 1.354(7)
N7 C39 1.420(7)
N8 C35 1.356(7)
N8 C34 1.367(7)
N9 C49 1.405(9)
N9 H9A 0.9100
N9 H9B 0.9100
N10 C53 1.343(7)
N10 C58 1.407(6)
N11 C54 1.342(7)
N11 C53 1.376(7)
N12 C64 1.359(7)
N12 C69 1.426(6)
N13 C65 1.372(6)
N13 C64 1.379(6)
N14 C75 1.343(6)
N14 C80 1.426(6)
N15 C76 1.350(6)
N15 C75 1.374(6)
N16 C86 1.358(6)
N16 C91 1.428(6)
N17 C87 1.354(7)
N17 C86 1.380(7)
N18 C101 1.403(7)
N18 H18A 0.9100
N18 H18B 0.9100
C1 C5 1.413(8)
C2 C3 1.348(9)
C2 H2 0.9500
C3 C4 1.408(9)
C3 H3 0.9500
C4 C5 1.357(8)
C4 H4 0.9500
C5 H5 0.9500
C6 C7 1.396(8)
C6 C11 1.396(7)
C7 C8 1.396(8)
C7 H7 0.9500
C8 C9 1.373(8)
C8 H8 0.9500
C9 C10 1.370(9)
C9 H9 0.9500
C10 C11 1.393(8)
C10 H10 0.9500
C11 H11 0.9500
C12 C16 1.424(8)
C13 C14 1.364(9)
C13 H13 0.9500
C14 C15 1.409(9)
C14 H14 0.9500
C15 C16 1.356(8)
C15 H15 0.9500
C16 H16 0.9500
C17 C22 1.394(7)
C17 C18 1.395(8)
C18 C19 1.389(8)
C18 H18 0.9500
C19 C20 1.383(8)
C19 H19 0.9500
C20 C21 1.401(8)
C20 H20 0.9500
C21 C22 1.372(8)
C21 H21 0.9500
C22 H22 0.9500
C23 C27 1.411(7)
C24 C25 1.363(9)
C24 H24 0.9500
C25 C26 1.403(9)
C25 H25 0.9500
C26 C27 1.352(8)
C26 H26 0.9500
C27 H27 0.9500
C28 C33 1.383(7)
C28 C29 1.398(8)
C29 C30 1.383(8)
C29 H29 0.9500
C30 C31 1.372(8)
C30 H30 0.9500
C31 C32 1.385(9)
C31 H31 0.9500
C32 C33 1.391(8)
C32 H32 0.9500
C33 H33 0.9500
C34 C38 1.426(8)
C35 C36 1.366(8)
C35 H35 0.9500
C36 C37 1.395(8)
C36 H36 0.9500
C37 C38 1.357(8)
C37 H37 0.9500
C38 H38 0.9500
C39 C44 1.385(8)
C39 C40 1.403(7)
C40 C41 1.385(8)
C40 H40 0.9500
C41 C42 1.390(9)
C41 H41 0.9500
C42 C43 1.374(9)
C42 H42 0.9500
C43 C44 1.394(8)
C43 H43 0.9500
C44 H44 0.9500
C45 C46 1.217(8)
C46 C47 1.428(8)
C47 C48 1.379(9)
C47 C52 1.409(9)
C48 C49 1.389(9)
C48 H48 0.9500
C49 C50 1.403(10)
C50 C51 1.362(10)
C50 H50 0.9500
C51 C52 1.380(9)
C51 H51 0.9500
C52 H52 0.9500
C53 C57 1.409(8)
C54 C55 1.359(9)
C54 H54 0.9500
C55 C56 1.399(10)
C55 H55 0.9500
C56 C57 1.352(9)
C56 H56 0.9500
C57 H57 0.9500
C58 C63 1.380(7)
C58 C59 1.402(8)
C59 C60 1.394(8)
C59 H59 0.9500
C60 C61 1.371(9)
C60 H60 0.9500
C61 C62 1.374(9)
C61 H61 0.9500
C62 C63 1.405(8)
C62 H62 0.9500
C63 H63 0.9500
C64 C68 1.405(8)
C65 C66 1.359(8)
C65 H65 0.9500
C66 C67 1.391(8)
C66 H66 0.9500
C67 C68 1.373(8)
C67 H67 0.9500
C68 H68 0.9500
C69 C74 1.384(8)
C69 C70 1.394(8)
C70 C71 1.387(8)
C70 H70 0.9500
C71 C72 1.392(10)
C71 H71 0.9500
C72 C73 1.373(10)
C72 H72 0.9500
C73 C74 1.395(8)
C73 H73 0.9500
C74 H74 0.9500
C75 C79 1.405(7)
C76 C77 1.359(8)
C76 H76 0.9500
C77 C78 1.403(8)
C77 H77 0.9500
C78 C79 1.366(7)
C78 H78 0.9500
C79 H79 0.9500
C80 C81 1.384(8)
C80 C85 1.391(8)
C81 C82 1.387(8)
C81 H81 0.9500
C82 C83 1.373(9)
C82 H82 0.9500
C83 C84 1.387(9)
C83 H83 0.9500
C84 C85 1.399(8)
C84 H84 0.9500
C85 H85 0.9500
C86 C90 1.414(8)
C87 C88 1.374(8)
C87 H87 0.9500
C88 C89 1.401(8)
C88 H88 0.9500
C89 C90 1.372(8)
C89 H89 0.9500
C90 H90 0.9500
C91 C92 1.383(8)
C91 C96 1.400(7)
C92 C93 1.381(8)
C92 H92 0.9500
C93 C94 1.394(8)
C93 H93 0.9500
C94 C95 1.372(8)
C94 H94 0.9500
C95 C96 1.382(8)
C95 H95 0.9500
C96 H96 0.9500
C97 C98 1.212(7)
C98 C99 1.449(7)
C99 C104 1.394(8)
C99 C100 1.406(7)
C100 C101 1.395(8)
C100 H100 0.9500
C101 C102 1.372(9)
C102 C103 1.389(9)
C102 H102 0.9500
C103 C104 1.394(8)
C103 H103 0.9500
C104 H104 0.9500
C105 H10A 0.9900
C105 H10B 0.9900
C106 H10C 0.9900
C106 H10D 0.9900
C107 H10E 0.9900
C107 H10F 0.9900

loop_
_geom_torsion_atom_site_label_1
_geom_torsion_atom_site_label_2
_geom_torsion_atom_site_label_3
_geom_torsion_atom_site_label_4
_geom_torsion
C45 Ru1 Ru2 N3 -47(6)
N8 Ru1 Ru2 N3 163.09(18)
N4 Ru1 Ru2 N3 -15.76(19)
N2 Ru1 Ru2 N3 74.63(18)
N6 Ru1 Ru2 N3 -105.86(18)
C45 Ru1 Ru2 N5 43(6)
N8 Ru1 Ru2 N5 -106.99(17)
N4 Ru1 Ru2 N5 74.17(17)
N2 Ru1 Ru2 N5 164.55(17)
N6 Ru1 Ru2 N5 -15.94(18)
C45 Ru1 Ru2 N7 134(6)
N8 Ru1 Ru2 N7 -16.25(17)
N4 Ru1 Ru2 N7 164.91(18)
N2 Ru1 Ru2 N7 -104.71(17)
N6 Ru1 Ru2 N7 74.80(18)
C45 Ru1 Ru2 N1 -136(6)
N8 Ru1 Ru2 N1 73.60(17)
N4 Ru1 Ru2 N1 -105.25(18)
N2 Ru1 Ru2 N1 -14.86(17)
N6 Ru1 Ru2 N1 164.65(18)
N13 Ru3 Ru4 N16 -163.78(17)
C97 Ru3 Ru4 N16 43(5)
N11 Ru3 Ru4 N16 107.81(17)
N15 Ru3 Ru4 N16 -74.55(17)
N17 Ru3 Ru4 N16 15.87(17)
N13 Ru3 Ru4 N12 16.38(17)
C97 Ru3 Ru4 N12 -137(5)
N11 Ru3 Ru4 N12 -72.03(17)
N15 Ru3 Ru4 N12 105.62(17)
N17 Ru3 Ru4 N12 -163.96(17)
N13 Ru3 Ru4 N14 -74.31(16)
C97 Ru3 Ru4 N14 132(5)
N11 Ru3 Ru4 N14 -162.73(17)
N15 Ru3 Ru4 N14 14.92(17)
N17 Ru3 Ru4 N14 105.34(17)
N13 Ru3 Ru4 N10 105.96(16)
C97 Ru3 Ru4 N10 -48(5)
N11 Ru3 Ru4 N10 17.55(18)
N15 Ru3 Ru4 N10 -164.80(17)
N17 Ru3 Ru4 N10 -74.38(17)
N3 Ru2 N1 C1 -70.4(4)
N5 Ru2 N1 C1 -29(13)
N7 Ru2 N1 C1 109.2(4)
Ru1 Ru2 N1 C1 19.7(4)
N3 Ru2 N1 C6 116.4(4)
N5 Ru2 N1 C6 157(13)
N7 Ru2 N1 C6 -64.0(4)
Ru1 Ru2 N1 C6 -153.5(4)
C45 Ru1 N2 C2 8.8(5)
N8 Ru1 N2 C2 101.8(4)
N4 Ru1 N2 C2 -82.2(4)
N6 Ru1 N2 C2 -178(30)
Ru2 Ru1 N2 C2 -170.0(4)
C45 Ru1 N2 C1 -165.2(4)
N8 Ru1 N2 C1 -72.3(4)
N4 Ru1 N2 C1 103.8(4)
N6 Ru1 N2 C1 8(3)
Ru2 Ru1 N2 C1 16.0(4)
N5 Ru2 N3 C12 -71.8(4)
N7 Ru2 N3 C12 76(14)
N1 Ru2 N3 C12 107.7(4)
Ru1 Ru2 N3 C12 17.8(4)
N5 Ru2 N3 C17 116.4(4)
N7 Ru2 N3 C17 -95(14)
N1 Ru2 N3 C17 -64.1(4)
Ru1 Ru2 N3 C17 -153.9(4)
C45 Ru1 N4 C13 14.8(5)
N8 Ru1 N4 C13 179(100)
N2 Ru1 N4 C13 107.4(4)
N6 Ru1 N4 C13 -76.2(4)
Ru2 Ru1 N4 C13 -164.5(4)
C45 Ru1 N4 C12 -160.8(4)
N8 Ru1 N4 C12 4(3)
N2 Ru1 N4 C12 -68.2(4)
N6 Ru1 N4 C12 108.2(4)
Ru2 Ru1 N4 C12 19.9(4)
N3 Ru2 N5 C23 110.5(4)
N7 Ru2 N5 C23 -69.1(4)
N1 Ru2 N5 C23 69(13)
Ru1 Ru2 N5 C23 20.4(4)
N3 Ru2 N5 C28 -67.6(4)
N7 Ru2 N5 C28 112.8(4)
N1 Ru2 N5 C28 -109(13)
Ru1 Ru2 N5 C28 -157.7(4)
C45 Ru1 N6 C24 13.7(5)
N8 Ru1 N6 C24 -79.3(5)
N4 Ru1 N6 C24 104.7(5)
N2 Ru1 N6 C24 -160(3)
Ru2 Ru1 N6 C24 -167.5(5)
C45 Ru1 N6 C23 -161.2(4)
N8 Ru1 N6 C23 105.8(4)
N4 Ru1 N6 C23 -70.2(4)
N2 Ru1 N6 C23 25(3)
Ru2 Ru1 N6 C23 17.6(4)
N3 Ru2 N7 C34 -37(14)
N5 Ru2 N7 C34 111.3(4)
N1 Ru2 N7 C34 -68.2(4)
Ru1 Ru2 N7 C34 21.7(4)
N3 Ru2 N7 C39 146(14)
N5 Ru2 N7 C39 -65.9(4)
N1 Ru2 N7 C39 114.6(4)
Ru1 Ru2 N7 C39 -155.5(4)
C45 Ru1 N8 C35 18.3(4)
N4 Ru1 N8 C35 -146(2)
N2 Ru1 N8 C35 -74.2(4)
N6 Ru1 N8 C35 109.3(4)
Ru2 Ru1 N8 C35 -162.4(4)
C45 Ru1 N8 C34 -162.1(4)
N4 Ru1 N8 C34 33(3)
N2 Ru1 N8 C34 105.4(4)
N6 Ru1 N8 C34 -71.1(4)
Ru2 Ru1 N8 C34 17.2(4)
N16 Ru4 N10 C53 -112.8(4)
N12 Ru4 N10 C53 67.0(4)
N14 Ru4 N10 C53 -49(17)
Ru3 Ru4 N10 C53 -22.4(4)
N16 Ru4 N10 C58 63.0(4)
N12 Ru4 N10 C58 -117.2(4)
N14 Ru4 N10 C58 127(16)
Ru3 Ru4 N10 C58 153.4(3)
N13 Ru3 N11 C54 72.9(4)
C97 Ru3 N11 C54 -20.3(5)
N15 Ru3 N11 C54 130(2)
N17 Ru3 N11 C54 -111.3(4)
Ru4 Ru3 N11 C54 161.2(4)
N13 Ru3 N11 C53 -107.7(4)
C97 Ru3 N11 C53 159.1(4)
N15 Ru3 N11 C53 -51(2)
N17 Ru3 N11 C53 68.1(4)
Ru4 Ru3 N11 C53 -19.4(4)
N16 Ru4 N12 C64 -61(54)
N14 Ru4 N12 C64 70.7(4)
N10 Ru4 N12 C64 -108.8(4)
Ru3 Ru4 N12 C64 -19.1(4)
N16 Ru4 N12 C69 112(54)
N14 Ru4 N12 C69 -116.5(4)
N10 Ru4 N12 C69 64.0(4)
Ru3 Ru4 N12 C69 153.7(4)
C97 Ru3 N13 C65 -17.6(4)
N11 Ru3 N13 C65 -108.9(4)
N15 Ru3 N13 C65 74.9(4)
N17 Ru3 N13 C65 158(2)
Ru4 Ru3 N13 C65 163.2(4)
C97 Ru3 N13 C64 159.2(4)
N11 Ru3 N13 C64 67.9(4)
N15 Ru3 N13 C64 -108.3(4)
N17 Ru3 N13 C64 -25(2)
Ru4 Ru3 N13 C64 -20.0(4)
N16 Ru4 N14 C75 70.7(4)
N12 Ru4 N14 C75 -109.1(4)
N10 Ru4 N14 C75 6(17)
Ru3 Ru4 N14 C75 -19.7(4)
N16 Ru4 N14 C80 -115.8(4)
N12 Ru4 N14 C80 64.4(4)
N10 Ru4 N14 C80 180(100)
Ru3 Ru4 N14 C80 153.8(4)
N13 Ru3 N15 C76 -101.2(4)
C97 Ru3 N15 C76 -7.9(4)
N11 Ru3 N15 C76 -158(2)
N17 Ru3 N15 C76 83.0(4)
Ru4 Ru3 N15 C76 170.5(4)
N13 Ru3 N15 C75 72.3(4)
C97 Ru3 N15 C75 165.5(4)
N11 Ru3 N15 C75 15(2)
N17 Ru3 N15 C75 -103.6(4)
Ru4 Ru3 N15 C75 -16.0(4)
N12 Ru4 N16 C86 23(54)
N14 Ru4 N16 C86 -109.1(4)
N10 Ru4 N16 C86 70.3(4)
Ru3 Ru4 N16 C86 -19.3(4)
N12 Ru4 N16 C91 -165(100)
N14 Ru4 N16 C91 63.8(4)
N10 Ru4 N16 C91 -116.8(4)
Ru3 Ru4 N16 C91 153.6(4)
N13 Ru3 N17 C87 170(2)
C97 Ru3 N17 C87 -14.0(4)
N11 Ru3 N17 C87 77.5(4)
N15 Ru3 N17 C87 -106.5(4)
Ru4 Ru3 N17 C87 165.3(4)
N13 Ru3 N17 C86 -14(2)
C97 Ru3 N17 C86 162.2(4)
N11 Ru3 N17 C86 -106.4(4)
N15 Ru3 N17 C86 69.7(4)
Ru4 Ru3 N17 C86 -18.6(4)
C6 N1 C1 N2 161.3(5)
Ru2 N1 C1 N2 -11.8(6)
C6 N1 C1 C5 -20.6(8)
Ru2 N1 C1 C5 166.2(4)
C2 N2 C1 N1 -179.8(5)
Ru1 N2 C1 N1 -5.5(6)
C2 N2 C1 C5 2.1(8)
Ru1 N2 C1 C5 176.3(4)
C1 N2 C2 C3 -1.7(9)
Ru1 N2 C2 C3 -175.8(5)
N2 C2 C3 C4 0.7(10)
C2 C3 C4 C5 -0.2(9)
C3 C4 C5 C1 0.7(9)
N1 C1 C5 C4 -179.6(5)
N2 C1 C5 C4 -1.6(9)
C1 N1 C6 C7 -69.4(6)
Ru2 N1 C6 C7 103.9(5)
C1 N1 C6 C11 115.2(6)
Ru2 N1 C6 C11 -71.5(6)
C11 C6 C7 C8 0.3(8)
N1 C6 C7 C8 -175.2(5)
C6 C7 C8 C9 1.4(8)
C7 C8 C9 C10 -1.9(9)
C8 C9 C10 C11 0.7(9)
C9 C10 C11 C6 1.0(9)
C7 C6 C11 C10 -1.5(8)
N1 C6 C11 C10 173.9(5)
C17 N3 C12 N4 165.2(5)
Ru2 N3 C12 N4 -6.5(6)
C17 N3 C12 C16 -16.5(8)
Ru2 N3 C12 C16 171.8(4)
C13 N4 C12 N3 172.4(5)
Ru1 N4 C12 N3 -11.8(6)
C13 N4 C12 C16 -6.0(8)
Ru1 N4 C12 C16 169.8(4)
C12 N4 C13 C14 4.0(9)
Ru1 N4 C13 C14 -171.6(5)
N4 C13 C14 C15 -0.3(9)
C13 C14 C15 C16 -1.5(9)
C14 C15 C16 C12 -0.6(9)
N3 C12 C16 C15 -173.8(6)
N4 C12 C16 C15 4.4(8)
C12 N3 C17 C22 124.8(5)
Ru2 N3 C17 C22 -63.2(6)
C12 N3 C17 C18 -62.3(7)
Ru2 N3 C17 C18 109.7(5)
C22 C17 C18 C19 -3.6(8)
N3 C17 C18 C19 -176.6(5)
C17 C18 C19 C20 1.8(9)
C18 C19 C20 C21 0.8(9)
C19 C20 C21 C22 -1.6(9)
C20 C21 C22 C17 -0.2(8)
C18 C17 C22 C21 2.8(8)
N3 C17 C22 C21 175.7(5)
C28 N5 C23 N6 166.7(5)
Ru2 N5 C23 N6 -11.4(6)
C28 N5 C23 C27 -16.1(7)
Ru2 N5 C23 C27 165.8(4)
C24 N6 C23 N5 177.7(5)
Ru1 N6 C23 N5 -7.1(6)
C24 N6 C23 C27 0.4(8)
Ru1 N6 C23 C27 175.6(4)
C23 N6 C24 C25 0.7(10)
Ru1 N6 C24 C25 -174.2(6)
N6 C24 C25 C26 -1.2(11)
C24 C25 C26 C27 0.5(11)
C25 C26 C27 C23 0.6(10)
N5 C23 C27 C26 -178.2(6)
N6 C23 C27 C26 -1.1(9)
C23 N5 C28 C33 107.5(6)
Ru2 N5 C28 C33 -74.4(6)
C23 N5 C28 C29 -75.4(6)
Ru2 N5 C28 C29 102.7(5)
C33 C28 C29 C30 -0.4(8)
N5 C28 C29 C30 -177.5(5)
C28 C29 C30 C31 0.5(8)
C29 C30 C31 C32 -0.3(9)
C30 C31 C32 C33 -0.1(9)
C29 C28 C33 C32 0.0(8)
N5 C28 C33 C32 177.1(5)
C31 C32 C33 C28 0.2(9)
C39 N7 C34 N8 163.7(5)
Ru2 N7 C34 N8 -13.4(6)
C39 N7 C34 C38 -19.5(8)
Ru2 N7 C34 C38 163.5(4)
C35 N8 C34 N7 174.0(5)
Ru1 N8 C34 N7 -5.6(6)
C35 N8 C34 C38 -3.0(7)
Ru1 N8 C34 C38 177.4(4)
C34 N8 C35 C36 1.7(8)
Ru1 N8 C35 C36 -178.7(4)
N8 C35 C36 C37 -0.1(9)
C35 C36 C37 C38 -0.1(9)
C36 C37 C38 C34 -1.2(9)
N7 C34 C38 C37 -174.0(5)
N8 C34 C38 C37 2.7(8)
C34 N7 C39 C44 -53.9(7)
Ru2 N7 C39 C44 123.3(5)
C34 N7 C39 C40 130.9(5)
Ru2 N7 C39 C40 -51.9(6)
C44 C39 C40 C41 -1.8(8)
N7 C39 C40 C41 173.5(5)
C39 C40 C41 C42 1.9(9)
C40 C41 C42 C43 -0.8(10)
C41 C42 C43 C44 -0.3(10)
C40 C39 C44 C43 0.7(9)
N7 C39 C44 C43 -174.5(6)
C42 C43 C44 C39 0.4(10)
N8 Ru1 C45 C46 93(5)
N4 Ru1 C45 C46 -88(5)
N2 Ru1 C45 C46 -178(100)
N6 Ru1 C45 C46 2(5)
Ru2 Ru1 C45 C46 -57(10)
Ru1 C45 C46 C47 42(36)
C45 C46 C47 C48 48(33)
C45 C46 C47 C52 -133(33)
C52 C47 C48 C49 -0.5(9)
C46 C47 C48 C49 178.4(6)
C47 C48 C49 C50 -0.1(10)
C47 C48 C49 N9 178.8(6)
C48 C49 C50 C51 1.2(10)
N9 C49 C50 C51 -177.7(6)
C49 C50 C51 C52 -1.7(10)
C50 C51 C52 C47 1.0(10)
C48 C47 C52 C51 0.1(9)
C46 C47 C52 C51 -178.8(6)
C58 N10 C53 N11 -163.2(5)
Ru4 N10 C53 N11 12.6(6)
C58 N10 C53 C57 21.4(8)
Ru4 N10 C53 C57 -162.8(4)
C54 N11 C53 N10 -172.9(5)
Ru3 N11 C53 N10 7.7(6)
C54 N11 C53 C57 2.8(7)
Ru3 N11 C53 C57 -176.7(4)
C53 N11 C54 C55 -2.2(9)
Ru3 N11 C54 C55 177.2(5)
N11 C54 C55 C56 0.5(11)
C54 C55 C56 C57 0.7(11)
C55 C56 C57 C53 0.0(10)
N10 C53 C57 C56 173.7(6)
N11 C53 C57 C56 -1.7(9)
C53 N10 C58 C63 -121.7(6)
Ru4 N10 C58 C63 62.5(6)
C53 N10 C58 C59 62.4(7)
Ru4 N10 C58 C59 -113.4(5)
C63 C58 C59 C60 1.1(8)
N10 C58 C59 C60 177.0(5)
C58 C59 C60 C61 -0.9(9)
C59 C60 C61 C62 -0.6(10)
C60 C61 C62 C63 2.0(10)
C59 C58 C63 C62 0.2(8)
N10 C58 C63 C62 -175.6(5)
C61 C62 C63 C58 -1.8(9)
C69 N12 C64 N13 -164.3(4)
Ru4 N12 C64 N13 8.3(6)
C69 N12 C64 C68 19.1(7)
Ru4 N12 C64 C68 -168.3(4)
C65 N13 C64 N12 -172.3(5)
Ru3 N13 C64 N12 10.8(6)
C65 N13 C64 C68 4.4(7)
Ru3 N13 C64 C68 -172.5(4)
C64 N13 C65 C66 -2.7(7)
Ru3 N13 C65 C66 174.2(4)
N13 C65 C66 C67 0.0(8)
C65 C66 C67 C68 0.9(8)
C66 C67 C68 C64 0.9(8)
N12 C64 C68 C67 172.8(5)
N13 C64 C68 C67 -3.6(8)
C64 N12 C69 C74 -122.9(5)
Ru4 N12 C69 C74 64.2(6)
C64 N12 C69 C70 62.6(7)
Ru4 N12 C69 C70 -110.3(5)
C74 C69 C70 C71 1.0(8)
N12 C69 C70 C71 175.6(5)
C69 C70 C71 C72 0.0(9)
C70 C71 C72 C73 -1.5(9)
C71 C72 C73 C74 1.9(9)
C70 C69 C74 C73 -0.6(8)
N12 C69 C74 C73 -175.1(5)
C72 C73 C74 C69 -0.9(9)
C80 N14 C75 N15 -162.0(5)
Ru4 N14 C75 N15 11.7(6)
C80 N14 C75 C79 19.1(7)
Ru4 N14 C75 C79 -167.2(4)
C76 N15 C75 N14 179.4(5)
Ru3 N15 C75 N14 5.7(6)
C76 N15 C75 C79 -1.6(7)
Ru3 N15 C75 C79 -175.3(4)
C75 N15 C76 C77 0.8(8)
Ru3 N15 C76 C77 174.3(4)
N15 C76 C77 C78 0.2(9)
C76 C77 C78 C79 -0.3(8)
C77 C78 C79 C75 -0.5(8)
N14 C75 C79 C78 -179.6(5)
N15 C75 C79 C78 1.5(8)
C75 N14 C80 C81 67.6(6)
Ru4 N14 C80 C81 -106.2(5)
C75 N14 C80 C85 -114.1(6)
Ru4 N14 C80 C85 72.2(6)
C85 C80 C81 C82 1.8(8)
N14 C80 C81 C82 -179.8(5)
C80 C81 C82 C83 0.1(9)
C81 C82 C83 C84 -2.1(9)
C82 C83 C84 C85 2.4(9)
C81 C80 C85 C84 -1.6(8)
N14 C80 C85 C84 -179.9(5)
C83 C84 C85 C80 -0.5(9)
C91 N16 C86 N17 -163.7(5)
Ru4 N16 C86 N17 9.3(6)
C91 N16 C86 C90 18.8(7)
Ru4 N16 C86 C90 -168.3(4)
C87 N17 C86 N16 -174.5(5)
Ru3 N17 C86 N16 9.2(6)
C87 N17 C86 C90 3.2(7)
Ru3 N17 C86 C90 -173.1(4)
C86 N17 C87 C88 -1.2(8)
Ru3 N17 C87 C88 175.0(5)
N17 C87 C88 C89 -1.2(9)
C87 C88 C89 C90 1.6(9)
C88 C89 C90 C86 0.4(9)
N16 C86 C90 C89 174.6(5)
N17 C86 C90 C89 -2.8(8)
C86 N16 C91 C92 64.2(7)
Ru4 N16 C91 C92 -108.9(5)
C86 N16 C91 C96 -119.4(5)
Ru4 N16 C91 C96 67.5(6)
C96 C91 C92 C93 1.7(9)
N16 C91 C92 C93 178.1(5)
C91 C92 C93 C94 0.8(9)
C92 C93 C94 C95 -3.1(9)
C93 C94 C95 C96 2.9(9)
C94 C95 C96 C91 -0.3(8)
C92 C91 C96 C95 -1.9(8)
N16 C91 C96 C95 -178.3(5)
N13 Ru3 C97 C98 138(6)
N11 Ru3 C97 C98 -133(6)
N15 Ru3 C97 C98 49(6)
N17 Ru3 C97 C98 -41(6)
Ru4 Ru3 C97 C98 -68(9)
Ru3 C97 C98 C99 -18(12)
C97 C98 C99 C104 -26(6)
C97 C98 C99 C100 155(6)
C104 C99 C100 C101 2.9(8)
C98 C99 C100 C101 -178.0(5)
C99 C100 C101 C102 -3.5(8)
C99 C100 C101 N18 -178.3(5)
C100 C101 C102 C103 2.8(9)
N18 C101 C102 C103 177.6(5)
C101 C102 C103 C104 -1.4(9)
C100 C99 C104 C103 -1.5(9)
C98 C99 C104 C103 179.3(5)
C102 C103 C104 C99 0.8(9)
C106 Cl1 C105 Cl2 40.3(15)
C106 Cl2 C105 Cl1 -44.5(13)
C105 Cl2 C106 Cl1 45.8(14)
C105 Cl1 C106 Cl2 -49.7(17)

loop_
_platon_squeeze_void_nr
_platon_squeeze_void_average_x
_platon_squeeze_void_average_y
_platon_squeeze_void_average_z
_platon_squeeze_void_volume
_platon_squeeze_void_count_electrons
_platon_squeeze_void_content
1 0.500 0.500 0.500 166 35 ' '
2 0.293 0.756 0.360 9 0 ' '
3 0.335 0.723 0.909 10 0 ' '
4 0.665 0.277 0.091 10 0 ' '
5 0.707 0.244 0.640 9 0 ' '
